data_4125814
loop_
_publ_author_name
'Georgiou, Irene'
'Kervyn, Simon'
'Rossignon, Alexandre'
'De Leo, Federica'
'Wouters, Johan'
'Bruylants, Gilles'
'Bonifazi, Davide'

_publ_section_title
;
 Versatile Self-Adapting Boronic Acids for H-Bond Recognition: From
 Discrete to Polymeric Supramolecules.
;
_journal_issue 7
_journal_name_full 'Journal of the American Chemical Society'
_journal_page_first 2710
_journal_page_last 2727
_journal_paper_doi 10.1021/jacs.6b11362
_journal_volume 139
_journal_year 2017
_chemical_formula_moiety 'C14 H8 N4, 2(C6 H6 B Br0.40 Cl0.60 O2)'
_chemical_formula_sum 'C26 H20 B2 Br0.8 Cl1.2 N4 O4'
_chemical_formula_weight 580.56
_chemical_name_systematic
;
 ?
;
_space_group_IT_number 2
_symmetry_cell_setting triclinic
_symmetry_space_group_name_Hall '-P 1'
_symmetry_space_group_name_H-M 'P -1'
_atom_sites_solution_hydrogens geom
_atom_sites_solution_primary direct
_atom_sites_solution_secondary difmap
_audit_creation_method SHELXL-97
_cell_angle_alpha 113.714(5)
_cell_angle_beta 93.663(4)
_cell_angle_gamma 96.856(4)
_cell_formula_units_Z 1
_cell_length_a 6.7970(3)
_cell_length_b 9.8020(5)
_cell_length_c 10.6491(6)
_cell_measurement_reflns_used 4162
_cell_measurement_temperature 293(2)
_cell_measurement_theta_max 27.7710
_cell_measurement_theta_min 3.4700
_cell_volume 640.03(6)
_computing_cell_refinement
;
CrysAlisPro, Agilent Technologies,
Version 1.171.37.34 (release 22-05-2014 CrysAlis171 .NET)
(compiled May 22 2014,16:03:01)
;
_computing_data_collection
;
CrysAlisPro, Agilent Technologies,
Version 1.171.37.34 (release 22-05-2014 CrysAlis171 .NET)
(compiled May 22 2014,16:03:01)
;
_computing_data_reduction
;
CrysAlisPro, Agilent Technologies,
Version 1.171.37.34 (release 22-05-2014 CrysAlis171 .NET)
(compiled May 22 2014,16:03:01)
;
_computing_structure_refinement 'SHELXL-97 (Sheldrick, 1997)'
_computing_structure_solution Sir2011
_diffrn_ambient_temperature 293(2)
_diffrn_detector 'CCD plate'
_diffrn_detector_area_resol_mean 5.1856
_diffrn_detector_type Ruby
_diffrn_measured_fraction_theta_full 0.997
_diffrn_measured_fraction_theta_max 0.997
_diffrn_measurement_device 'four-circle diffractometer'
_diffrn_measurement_device_type 'Xcalibur, Ruby, Gemini ultra'
_diffrn_measurement_method '\w scans'
_diffrn_radiation_source 'fine-focus sealed tube'
_diffrn_radiation_type MoK\a
_diffrn_radiation_wavelength 0.71073
_diffrn_reflns_av_R_equivalents 0.0273
_diffrn_reflns_av_sigmaI/netI 0.0241
_diffrn_reflns_limit_h_max 8
_diffrn_reflns_limit_h_min -8
_diffrn_reflns_limit_k_max 11
_diffrn_reflns_limit_k_min -11
_diffrn_reflns_limit_l_max 12
_diffrn_reflns_limit_l_min -12
_diffrn_reflns_number 9027
_diffrn_reflns_theta_full 25.00
_diffrn_reflns_theta_max 25.03
_diffrn_reflns_theta_min 3.04
_exptl_absorpt_coefficient_mu 1.460
_exptl_absorpt_correction_T_max 0.7999
_exptl_absorpt_correction_T_min 0.4745
_exptl_absorpt_correction_type analytical
_exptl_absorpt_process_details
;
CrysAlisPro, Agilent Technologies,
Version 1.171.37.34 (release 22-05-2014 CrysAlis171 .NET)
(compiled May 22 2014,16:03:01)
Analytical numeric absorption correction using a multifaceted crystal
            model based on expressions derived by R.C. Clark & J.S. Reid.
(Clark, R. C. & Reid, J. S. (1995). Acta Cryst. A51, 887-897)
Empirical absorption correction using spherical harmonics,
 implemented in SCALE3 ABSPACK scaling algorithm.
;
_exptl_crystal_colour purple
_exptl_crystal_density_diffrn 1.506
_exptl_crystal_density_method 'not measured'
_exptl_crystal_description prism
_exptl_crystal_F_000 294
_exptl_crystal_size_max 0.60
_exptl_crystal_size_mid 0.42
_exptl_crystal_size_min 0.16
_refine_diff_density_max 0.188
_refine_diff_density_min -0.151
_refine_diff_density_rms 0.036
_refine_ls_extinction_method none
_refine_ls_goodness_of_fit_ref 1.098
_refine_ls_hydrogen_treatment mixed
_refine_ls_matrix_type full
_refine_ls_number_parameters 189
_refine_ls_number_reflns 2256
_refine_ls_number_restraints 1
_refine_ls_restrained_S_all 1.098
_refine_ls_R_factor_all 0.0405
_refine_ls_R_factor_gt 0.0319
_refine_ls_shift/su_max 0.001
_refine_ls_shift/su_mean 0.000
_refine_ls_structure_factor_coef Fsqd
_refine_ls_weighting_details 'calc w=1/[\s^2^(Fo^2^)+(0.0458P)^2^+0.1151P] where P=(Fo^2^+2Fc^2^)/3'
_refine_ls_weighting_scheme calc
_refine_ls_wR_factor_gt 0.0857
_refine_ls_wR_factor_ref 0.0897
_reflns_number_gt 1929
_reflns_number_total 2256
_reflns_threshold_expression >2sigma(I)
_cod_data_source_file ja6b11362_si_026.cif
_cod_data_source_block shelxl
_cod_depositor_comments
;
The following automatic conversions were performed:

'_symmetry_cell_setting' value 'Triclinic' changed to 'triclinic'
according to
/home/data/users/saulius/crontab/automatic-downloads/current/ACS/lib/dictionaries/cif_core.dic
dictionary named 'cif_core.dic' version 2.4.2 from 2011-04-26.

Automatic conversion script
Id: cif_fix_values 4973 2017-02-22 13:04:09Z antanas 
;
_cod_original_formula_sum 'C26 H20 B2 Br0.80 Cl1.20 N4 O4'
_cod_database_code 4125814

loop_
_symmetry_equiv_pos_as_xyz
'x, y, z'
'-x, -y, -z'

loop_
_atom_site_label
_atom_site_type_symbol
_atom_site_fract_x
_atom_site_fract_y
_atom_site_fract_z
_atom_site_U_iso_or_equiv
_atom_site_adp_type
_atom_site_occupancy
_atom_site_symmetry_multiplicity
_atom_site_calc_flag
_atom_site_refinement_flags
_atom_site_disorder_assembly
_atom_site_disorder_group
C1 C 0.8258(3) 0.3028(2) 0.4693(2) 0.0420(5) Uani 1 1 d . A .
C2 C 0.8711(3) 0.2301(3) 0.3357(2) 0.0492(5) Uani 1 1 d . . .
H2 H 0.9983 0.2052 0.3227 0.059 Uiso 1 1 calc R . .
C3 C 0.7335(3) 0.1932(3) 0.2212(2) 0.0521(5) Uani 1 1 d . A .
H3 H 0.7671 0.1442 0.1325 0.063 Uiso 1 1 calc R . .
C4 C 0.5460(3) 0.2305(2) 0.2417(2) 0.0471(5) Uani 1 1 d . . .
C5 C 0.4932(3) 0.3021(3) 0.3714(2) 0.0528(5) Uani 1 1 d . A .
H5 H 0.3654 0.3262 0.3835 0.063 Uiso 1 1 calc R . .
C6 C 0.6346(3) 0.3380(3) 0.4844(2) 0.0502(5) Uani 1 1 d . . .
H6 H 0.6000 0.3871 0.5729 0.060 Uiso 1 1 calc R A .
B1 B 0.9829(3) 0.3449(3) 0.5988(2) 0.0445(5) Uani 1 1 d . . .
O1 O 0.9439(2) 0.44526(18) 0.72243(15) 0.0553(4) Uani 1 1 d D A .
O2 O 1.1485(2) 0.2783(2) 0.58115(16) 0.0627(5) Uani 1 1 d . A .
H2O H 1.238(5) 0.305(4) 0.666(3) 0.112(11) Uiso 1 1 d . . .
H1O H 1.040(3) 0.465(3) 0.782(2) 0.089(9) Uiso 1 1 d D . .
Cl1 Cl 0.3581(15) 0.1699(17) 0.0851(12) 0.0619(19) Uani 0.60 1 d P A 1
Br1 Br 0.3562(9) 0.1884(11) 0.0950(7) 0.0588(8) Uani 0.40 1 d P A 2
C7 C 0.7432(3) 0.3339(2) 0.9387(2) 0.0423(5) Uani 1 1 d . . .
C8 C 0.9090(3) 0.2560(3) 0.9277(2) 0.0519(5) Uani 1 1 d . . .
H8 H 1.0125 0.2915 0.9999 0.062 Uiso 1 1 calc R . .
C9 C 0.9170(3) 0.1311(3) 0.8133(3) 0.0579(6) Uani 1 1 d . . .
H9 H 1.0273 0.0819 0.8069 0.070 Uiso 1 1 calc R . .
C10 C 0.7583(4) 0.0727(3) 0.7012(2) 0.0591(6) Uani 1 1 d . . .
H10 H 0.7660 -0.0147 0.6237 0.071 Uiso 1 1 calc R . .
C11 C 0.5982(3) 0.1427(3) 0.7068(2) 0.0536(6) Uani 1 1 d . . .
H11 H 0.4964 0.1033 0.6333 0.064 Uiso 1 1 calc R . .
C12 C 0.5835(3) 0.2767(2) 0.8244(2) 0.0427(5) Uani 1 1 d . . .
C13 C 0.5780(3) 0.5280(2) 1.05657(19) 0.0405(5) Uani 1 1 d . . .
N1 N 0.4269(2) 0.34727(19) 0.82798(16) 0.0437(4) Uani 1 1 d . . .
N2 N 0.7385(2) 0.45776(19) 1.05206(16) 0.0429(4) Uani 1 1 d . . .

loop_
_atom_site_aniso_label
_atom_site_aniso_U_11
_atom_site_aniso_U_22
_atom_site_aniso_U_33
_atom_site_aniso_U_23
_atom_site_aniso_U_13
_atom_site_aniso_U_12
C1 0.0413(10) 0.0442(12) 0.0385(11) 0.0162(9) -0.0004(8) 0.0055(9)
C2 0.0411(11) 0.0605(14) 0.0414(11) 0.0156(10) 0.0009(9) 0.0127(10)
C3 0.0512(12) 0.0648(15) 0.0349(11) 0.0154(10) 0.0012(9) 0.0102(10)
C4 0.0447(11) 0.0523(13) 0.0423(12) 0.0214(10) -0.0089(9) 0.0010(9)
C5 0.0403(11) 0.0645(15) 0.0518(13) 0.0220(11) 0.0010(9) 0.0118(10)
C6 0.0479(12) 0.0598(14) 0.0360(11) 0.0127(10) 0.0017(9) 0.0105(10)
B1 0.0438(12) 0.0502(14) 0.0365(12) 0.0165(11) 0.0013(10) 0.0031(10)
O1 0.0519(9) 0.0627(10) 0.0393(8) 0.0103(8) -0.0066(7) 0.0103(7)
O2 0.0489(9) 0.0902(12) 0.0397(8) 0.0151(8) -0.0042(7) 0.0239(8)
Cl1 0.059(3) 0.068(2) 0.047(2) 0.0207(12) -0.0273(17) -0.0021(14)
Br1 0.0499(13) 0.081(3) 0.0452(11) 0.0306(17) -0.0148(9) 0.0040(10)
C7 0.0413(10) 0.0483(12) 0.0369(11) 0.0185(10) -0.0005(8) 0.0046(9)
C8 0.0468(11) 0.0577(14) 0.0496(13) 0.0213(12) -0.0035(9) 0.0105(10)
C9 0.0573(13) 0.0569(14) 0.0601(14) 0.0227(12) 0.0036(11) 0.0184(11)
C10 0.0690(15) 0.0488(14) 0.0528(14) 0.0129(11) 0.0065(11) 0.0146(11)
C11 0.0551(12) 0.0534(13) 0.0416(12) 0.0112(10) -0.0043(10) 0.0055(10)
C12 0.0416(10) 0.0473(12) 0.0362(10) 0.0158(9) -0.0006(8) 0.0043(9)
C13 0.0375(10) 0.0488(12) 0.0329(10) 0.0167(9) -0.0025(8) 0.0027(9)
N1 0.0414(9) 0.0503(10) 0.0327(9) 0.0123(8) -0.0047(7) 0.0052(8)
N2 0.0388(9) 0.0498(10) 0.0357(9) 0.0150(8) -0.0051(7) 0.0058(7)

loop_
_atom_type_symbol
_atom_type_description
_atom_type_scat_dispersion_real
_atom_type_scat_dispersion_imag
_atom_type_scat_source
C C 0.0030 0.0020 'International Tables Vol C Tables 4.2.6.8 and 6.1.1.4'
H H 0.0000 0.0000 'International Tables Vol C Tables 4.2.6.8 and 6.1.1.4'
B B 0.0010 0.0010 'International Tables Vol C Tables 4.2.6.8 and 6.1.1.4'
N N 0.0060 0.0030 'International Tables Vol C Tables 4.2.6.8 and 6.1.1.4'
O O 0.0110 0.0060 'International Tables Vol C Tables 4.2.6.8 and 6.1.1.4'
Cl Cl 0.1480 0.1590 'International Tables Vol C Tables 4.2.6.8 and 6.1.1.4'
Br Br -0.2900 2.4600 'International Tables Vol C Tables 4.2.6.8 and 6.1.1.4'

loop_
_geom_angle_atom_site_label_1
_geom_angle_atom_site_label_2
_geom_angle_atom_site_label_3
_geom_angle
_geom_angle_site_symmetry_1
_geom_angle_site_symmetry_3
C2 C1 C6 117.13(18) . .
C2 C1 B1 121.96(17) . .
C6 C1 B1 120.92(18) . .
C3 C2 C1 122.22(18) . .
C3 C2 H2 118.9 . .
C1 C2 H2 118.9 . .
C4 C3 C2 118.44(19) . .
C4 C3 H3 120.8 . .
C2 C3 H3 120.8 . .
C5 C4 C3 121.77(18) . .
C5 C4 Br1 117.1(3) . .
C3 C4 Br1 121.1(3) . .
C5 C4 Cl1 120.6(4) . .
C3 C4 Cl1 117.6(4) . .
Br1 C4 Cl1 5.2(8) . .
C4 C5 C6 118.50(19) . .
C4 C5 H5 120.7 . .
C6 C5 H5 120.7 . .
C5 C6 C1 121.94(19) . .
C5 C6 H6 119.0 . .
C1 C6 H6 119.0 . .
O2 B1 O1 123.73(18) . .
O2 B1 C1 118.34(18) . .
O1 B1 C1 117.93(18) . .
B1 O1 H1O 110(2) . .
B1 O2 H2O 114.7(18) . .
N2 C7 C8 119.50(17) . .
N2 C7 C12 121.60(17) . .
C8 C7 C12 118.90(19) . .
C9 C8 C7 120.3(2) . .
C9 C8 H8 119.8 . .
C7 C8 H8 119.8 . .
C8 C9 C10 121.0(2) . .
C8 C9 H9 119.5 . .
C10 C9 H9 119.5 . .
C11 C10 C9 120.8(2) . .
C11 C10 H10 119.6 . .
C9 C10 H10 119.6 . .
C10 C11 C12 120.6(2) . .
C10 C11 H11 119.7 . .
C12 C11 H11 119.7 . .
N1 C12 C11 120.25(18) . .
N1 C12 C7 121.35(18) . .
C11 C12 C7 118.40(18) . .
N1 C13 N2 116.84(16) 2_667 .
N1 C13 C13 122.0(2) 2_667 2_667
N2 C13 C13 121.2(2) . 2_667
C12 N1 C13 116.85(16) . 2_667
C7 N2 C13 117.02(16) . .

loop_
_geom_bond_atom_site_label_1
_geom_bond_atom_site_label_2
_geom_bond_distance
_geom_bond_site_symmetry_2
C1 C2 1.385(3) .
C1 C6 1.387(3) .
C1 B1 1.569(3) .
C2 C3 1.382(3) .
C2 H2 0.9300 .
C3 C4 1.374(3) .
C3 H3 0.9300 .
C4 C5 1.369(3) .
C4 Br1 1.836(7) .
C4 Cl1 1.875(10) .
C5 C6 1.388(3) .
C5 H5 0.9300 .
C6 H6 0.9300 .
B1 O2 1.354(3) .
B1 O1 1.355(3) .
O1 H1O 0.8302(11) .
O2 H2O 0.98(3) .
C7 N2 1.330(3) .
C7 C8 1.420(3) .
C7 C12 1.453(3) .
C8 C9 1.346(3) .
C8 H8 0.9300 .
C9 C10 1.433(3) .
C9 H9 0.9300 .
C10 C11 1.347(3) .
C10 H10 0.9300 .
C11 C12 1.423(3) .
C11 H11 0.9300 .
C12 N1 1.331(2) .
C13 N1 1.347(3) 2_667
C13 N2 1.351(2) .
C13 C13 1.430(4) 2_667
N1 C13 1.347(3) 2_667
